data_4129602
loop_
_publ_author_name
'Henkelis, James J.'
'Blackburn, Anthea K.'
'Dale, Edward J.'
'Vermeulen, Nicolaas A.'
'Nassar, Majed S.'
'Stoddart, J. Fraser'

_publ_section_title
;
 Allosteric Modulation of Substrate Binding within a Tetracationic
 Molecular Receptor.
;
_journal_issue 41
_journal_name_full 'Journal of the American Chemical Society'
_journal_page_first 13252
_journal_page_last 13255
_journal_paper_doi 10.1021/jacs.5b08656
_journal_volume 137
_journal_year 2015
_chemical_formula_moiety 'C44 H36 Cl4 N8 Pd2, 4(F6 P), 4(C2 H6 O S)'
_chemical_formula_sum 'C52 H60 Cl4 F24 N8 O4 P4 Pd2 S4'
_chemical_formula_weight 1923.80
_space_group_crystal_system triclinic
_space_group_IT_number 2
_space_group_name_Hall '-P 1'
_space_group_name_H-M_alt 'P -1'
_atom_sites_solution_hydrogens geom
_atom_sites_solution_primary dual
_audit_creation_date 2015-05-29
_audit_creation_method
;
Olex2 1.2
(compiled 2015.01.26 svn.r3151 for OlexSys, GUI svn.r4998)
;
_cell_angle_alpha 89.642(4)
_cell_angle_beta 87.887(4)
_cell_angle_gamma 78.405(4)
_cell_formula_units_Z 1
_cell_length_a 8.8489(7)
_cell_length_b 14.2410(11)
_cell_length_c 18.2764(14)
_cell_measurement_reflns_used 9895
_cell_measurement_temperature 100(2)
_cell_measurement_theta_max 23.322
_cell_measurement_theta_min 3.127
_cell_volume 2254.6(3)
_computing_cell_refinement 'SAINT v8.27A (Bruker, 2012)'
_computing_data_collection 'APEX2 V2.1-4 (Bruker, 2007)'
_computing_data_reduction 'Bruker SAINT'
_computing_molecular_graphics 'Olex2 (Dolomanov et al., 2009)'
_computing_publication_material 'Olex2 (Dolomanov et al., 2009)'
_computing_structure_refinement 'ShelXL (Sheldrick, 2008)'
_computing_structure_solution 'ShelXD (Sheldrick, 2008)'
_diffrn_ambient_temperature 100.06
_diffrn_detector_area_resol_mean 8
_diffrn_measured_fraction_theta_full 0.795
_diffrn_measured_fraction_theta_max 0.993
_diffrn_measurement_device_type 'Bruker SMART APEX CCD area detector'
_diffrn_measurement_method '\w and \f scans'
_diffrn_radiation_monochromator graphite
_diffrn_radiation_type MoK\a
_diffrn_radiation_wavelength 0.71073
_diffrn_reflns_av_R_equivalents 0.0359
_diffrn_reflns_av_unetI/netI 0.0329
_diffrn_reflns_Laue_measured_fraction_full 0.795
_diffrn_reflns_Laue_measured_fraction_max 0.993
_diffrn_reflns_limit_h_max 9
_diffrn_reflns_limit_h_min -9
_diffrn_reflns_limit_k_max 15
_diffrn_reflns_limit_k_min -15
_diffrn_reflns_limit_l_max 20
_diffrn_reflns_limit_l_min -20
_diffrn_reflns_number 28643
_diffrn_reflns_point_group_measured_fraction_full 0.795
_diffrn_reflns_point_group_measured_fraction_max 0.993
_diffrn_reflns_theta_full 25.242
_diffrn_reflns_theta_max 23.335
_diffrn_reflns_theta_min 1.460
_diffrn_source 'sealed tube'
_exptl_absorpt_coefficient_mu 0.770
_exptl_absorpt_correction_T_max 0.7449
_exptl_absorpt_correction_T_min 0.6949
_exptl_absorpt_correction_type multi-scan
_exptl_absorpt_process_details
'SADABS-2012/1 (Bruker,2012) was used for absorption correction. wR2(int) was 0.0504 before and 0.0436 after correction. The Ratio of minimum to maximum transmission is 0.9329. The \l/2 correction factor is 0.0015.'
_exptl_crystal_colour yellow
_exptl_crystal_colour_primary yellow
_exptl_crystal_density_diffrn 1.417
_exptl_crystal_description plate
_exptl_crystal_F_000 960
_exptl_crystal_size_max 0.16
_exptl_crystal_size_mid 0.12
_exptl_crystal_size_min 0.08
_refine_diff_density_max 2.404
_refine_diff_density_min -0.694
_refine_diff_density_rms 0.162
_refine_ls_extinction_method none
_refine_ls_goodness_of_fit_ref 1.106
_refine_ls_hydrogen_treatment constr
_refine_ls_matrix_type full
_refine_ls_number_parameters 520
_refine_ls_number_reflns 6488
_refine_ls_number_restraints 706
_refine_ls_restrained_S_all 1.091
_refine_ls_R_factor_all 0.0703
_refine_ls_R_factor_gt 0.0608
_refine_ls_shift/su_max 0.000
_refine_ls_shift/su_mean 0.000
_refine_ls_structure_factor_coef Fsqd
_refine_ls_weighting_details 'w=1/[\s^2^(Fo^2^)+(0.0980P)^2^+9.0900P] where P=(Fo^2^+2Fc^2^)/3'
_refine_ls_weighting_scheme calc
_refine_ls_wR_factor_gt 0.1721
_refine_ls_wR_factor_ref 0.1781
_reflns_Friedel_coverage 0.000
_reflns_number_gt 5448
_reflns_number_total 6488
_reflns_threshold_expression 'I > 2\s(I)'
_cod_data_source_file ja5b08656_si_003.cif
_cod_data_source_block p-1_2
_cod_database_code 4129602
_shelxl_version_number 2013-4
_shelx_space_group_comment
;
The symmetry employed for this shelxl refinement is uniquely defined
by the following loop, which should always be used as a source of
symmetry information in preference to the above space-group names.
They are only intended as comments.
;
_olex2_refinement_description
;
1. Fixed Uiso
 At 1.2 times of:
  All C(H) groups, All C(H,H) groups
 At 1.5 times of:
  All C(H,H,H) groups, All C(H,H,H,H,H,H) groups
2. Restrained distances
 S1S-O1S
 1.46 with sigma of 0.02
3. Rigid bond restraints
 O2T, S2T, C3T, C4T, C3S, S2S, O2S, C4S
 with sigma for 1-2 distances of 0.1 and sigma for 1-3 distances of 0.01
 F14, P1, F14A, F12, F11A, F12A, F11, F16, F16A, F15A, F13, F15, F13A
 with sigma for 1-2 distances of 0.1 and sigma for 1-3 distances of 0.01
4. Uiso/Uaniso restraints and constraints
C4S \\sim S2S \\sim O2S \\sim C3S \\sim C4T \\sim S2T \\sim O2T \\sim C3T:
within 2A with sigma of 0.1 and sigma for terminal atoms of 0.01
F13 \\sim P1 \\sim F14A \\sim F14 \\sim F12 \\sim F11A \\sim F12A \\sim F11
\\sim F16 \\sim F16A \\sim F15A \\sim F15 \\sim F13A: within 2A with sigma of
0.1 and sigma for terminal atoms of 0.01
Uanis(S2T) = Uanis(S2S) = Uanis(O2T) = Uanis(O2S) = Uanis(C3T) = Uanis(C3S) =
Uanis(C4T) = Uanis(C4S)
5. Rigid body (RIGU) restrains
 All non-hydrogen atoms
 with sigma for 1-2 distances of 0.004 and sigma for 1-3 distances of 0.004
6. Others
 Sof(H2SD)=Sof(H2SE)=Sof(H2SF)=Sof(H1SD)=Sof(H1SE)=Sof(H1SF)=Sof(S1T)=1-FVAR(1)
 Sof(S1S)=Sof(H2SA)=Sof(H2SB)=Sof(H2SC)=Sof(H1SA)=Sof(H1SB)=Sof(H1SC)=FVAR(1)
 Sof(S2T)=Sof(O2T)=Sof(C3T)=Sof(H2TA)=Sof(H2TB)=Sof(H2TC)=Sof(C4T)=Sof(H4TA)=
 Sof(H4TB)=Sof(H4TC)=1-FVAR(2)
 Sof(S2S)=Sof(O2S)=Sof(C3S)=Sof(H3SA)=Sof(H3SB)=Sof(H3SC)=Sof(C4S)=Sof(H4SA)=
 Sof(H4SB)=Sof(H4SC)=FVAR(2)
 Sof(F11A)=Sof(F14A)=Sof(F15A)=Sof(F16A)=Sof(F12A)=Sof(F13A)=1-FVAR(3)
 Sof(F11)=Sof(F14)=Sof(F15)=Sof(F16)=Sof(F12)=Sof(F13)=FVAR(3)
7.a Secondary CH2 refined with riding coordinates:
 C11(H11A,H11B), C22(H22A,H22B)
7.b Me refined with riding coordinates:
 C3S(H3SA,H3SB,H3SC), C4S(H4SA,H4SB,H4SC), C2S(H2SA,H2SB,H2SC), C2S(H2SD,H2SE,
 H2SF), C1S(H1SA,H1SB,H1SC), C1S(H1SD,H1SE,H1SF), C3T(H2TA,H2TB,H2TC), C4T(H4TA,
 H4TB,H4TC)
7.c Aromatic/amide H refined with riding coordinates:
 C1(H1), C2(H2), C3(H3), C4(H4), C7(H7), C8(H8), C9(H9), C10(H10), C13(H13),
 C14(H14), C15(H15), C18(H18), C19(H19), C20(H20)
;
_smtbx_masks_special_details
;
The solvent-masking procedure as implemented in Olex2 was used to remove
the electronic contribution of solvent molecules from the refinement.
As the exact solvent content is not known, only the atoms used in the
refinement are reported in the formula here.

Total solvent accessible volume / cell = 563.0 Ang^3 [25.0%]
Total electron count / cell = 269.8
;
_olex2_submission_special_instructions 'No special instructions were received'

loop_
_space_group_symop_operation_xyz
'x, y, z'
'-x, -y, -z'

loop_
_atom_site_label
_atom_site_type_symbol
_atom_site_fract_x
_atom_site_fract_y
_atom_site_fract_z
_atom_site_U_iso_or_equiv
_atom_site_adp_type
_atom_site_occupancy
_atom_site_site_symmetry_order
_atom_site_calc_flag
_atom_site_refinement_flags_posn
_atom_site_refinement_flags_adp
_atom_site_refinement_flags_occupancy
_atom_site_disorder_assembly
_atom_site_disorder_group
Pd1 Pd 0.46167(5) 0.13440(3) 0.06694(3) 0.02490(19) Uani 1 1 d . U . . .
Cl1 Cl 0.60945(17) 0.14805(13) 0.16451(9) 0.0378(4) Uani 1 1 d . U . . .
Cl2 Cl 0.66946(18) 0.12567(13) -0.01211(9) 0.0393(4) Uani 1 1 d . U . . .
N1 N -0.2410(6) 0.8117(4) 0.2443(3) 0.0311(12) Uani 1 1 d . U . . .
N2 N 0.0312(6) 0.3269(4) 0.3123(3) 0.0281(11) Uani 1 1 d . U . . .
N3 N 0.2648(5) 0.1468(3) 0.1284(3) 0.0235(10) Uani 1 1 d . U . . .
N4 N 0.3166(5) 0.1178(3) -0.0127(3) 0.0229(10) Uani 1 1 d . U . . .
C1 C -0.0954(9) 0.7811(5) 0.2649(4) 0.0396(16) Uani 1 1 d . U . . .
H1 H -0.0290 0.8257 0.2672 0.048 Uiso 1 1 calc R . . . .
C2 C -0.3380(8) 0.7515(5) 0.2437(4) 0.0349(15) Uani 1 1 d . U . . .
H2 H -0.4416 0.7740 0.2301 0.042 Uiso 1 1 calc R . . . .
C3 C -0.0406(9) 0.6882(5) 0.2826(4) 0.0399(16) Uani 1 1 d . U . . .
H3 H 0.0634 0.6678 0.2962 0.048 Uiso 1 1 calc R . . . .
C4 C -0.2905(8) 0.6582(5) 0.2624(4) 0.0381(15) Uani 1 1 d . U . . .
H4 H -0.3615 0.6162 0.2631 0.046 Uiso 1 1 calc R . . . .
C5 C -0.1372(7) 0.6236(5) 0.2807(3) 0.0308(13) Uani 1 1 d . U . . .
C6 C -0.0791(7) 0.5195(5) 0.2958(3) 0.0317(14) Uani 1 1 d . U . . .
C7 C 0.0775(8) 0.4795(5) 0.2814(4) 0.0422(16) Uani 1 1 d . U . . .
H7 H 0.1469 0.5189 0.2651 0.051 Uiso 1 1 calc R . . . .
C8 C -0.1749(7) 0.4595(5) 0.3205(4) 0.0340(15) Uani 1 1 d . U . . .
H8 H -0.2806 0.4852 0.3321 0.041 Uiso 1 1 calc R . . . .
C9 C 0.1294(8) 0.3831(5) 0.2910(4) 0.0381(15) Uani 1 1 d . U . . .
H9 H 0.2357 0.3559 0.2825 0.046 Uiso 1 1 calc R . . . .
C10 C -0.1182(8) 0.3632(5) 0.3282(3) 0.0341(15) Uani 1 1 d . U . . .
H10 H -0.1848 0.3222 0.3448 0.041 Uiso 1 1 calc R . . . .
C11 C 0.0899(7) 0.2207(5) 0.3136(3) 0.0310(14) Uani 1 1 d . U . . .
H11A H 0.0166 0.1892 0.3420 0.037 Uiso 1 1 calc R . . . .
H11B H 0.1910 0.2057 0.3371 0.037 Uiso 1 1 calc R . . . .
C12 C 0.1065(7) 0.1849(4) 0.2354(3) 0.0262(13) Uani 1 1 d . U . . .
C13 C 0.2469(7) 0.1720(4) 0.1993(3) 0.0275(13) Uani 1 1 d . U . . .
H13 H 0.3342 0.1811 0.2250 0.033 Uiso 1 1 calc R . . . .
C14 C -0.0195(7) 0.1689(5) 0.1994(3) 0.0301(14) Uani 1 1 d . U . . .
H14 H -0.1173 0.1757 0.2242 0.036 Uiso 1 1 calc R . . . .
C15 C -0.0011(7) 0.1423(5) 0.1255(3) 0.0282(14) Uani 1 1 d . U . . .
H15 H -0.0858 0.1298 0.0994 0.034 Uiso 1 1 calc R . . . .
C16 C 0.1414(7) 0.1348(4) 0.0914(3) 0.0224(12) Uani 1 1 d . U . . .
C17 C 0.1704(7) 0.1163(4) 0.0122(3) 0.0253(13) Uani 1 1 d . U . . .
C18 C 0.0604(7) 0.1009(5) -0.0343(3) 0.0284(14) Uani 1 1 d . U . . .
H18 H -0.0406 0.0986 -0.0159 0.034 Uiso 1 1 calc R . . . .
C19 C 0.3514(7) 0.1059(4) -0.0839(3) 0.0273(14) Uani 1 1 d . U . . .
H19 H 0.4540 0.1063 -0.1010 0.033 Uiso 1 1 calc R . . . .
C20 C -0.0969(7) 0.9112(5) 0.1077(3) 0.0288(14) Uani 1 1 d . U . . .
H20 H -0.0216 0.9224 0.1405 0.035 Uiso 1 1 calc R . . . .
C21 C -0.2444(7) 0.9068(4) 0.1338(3) 0.0258(13) Uani 1 1 d . U . . .
C22 C -0.2870(8) 0.9099(5) 0.2147(3) 0.0338(15) Uani 1 1 d . U . . .
H22A H -0.2329 0.9540 0.2400 0.041 Uiso 1 1 calc R . . . .
H22B H -0.3996 0.9332 0.2225 0.041 Uiso 1 1 calc R . . . .
P1 P 0.1806(3) 0.25154(16) 0.51861(10) 0.0492(5) Uani 1 1 d . U . A 1
F11 F 0.2675(13) 0.1879(7) 0.5836(5) 0.066(2) Uani 0.603(7) 1 d . U P A 1
F14 F 0.0273(11) 0.2567(8) 0.5572(5) 0.0682(19) Uani 0.603(7) 1 d . U P A 1
F15 F 0.2121(13) 0.3426(7) 0.5634(5) 0.0590(19) Uani 0.603(7) 1 d . U P A 1
F16 F 0.3479(13) 0.2580(8) 0.4781(5) 0.075(2) Uani 0.603(7) 1 d . U P A 1
F12 F 0.1059(12) 0.3213(6) 0.4561(4) 0.0624(19) Uani 0.603(7) 1 d . U P A 1
F13 F 0.1736(16) 0.1596(12) 0.4740(10) 0.064(2) Uani 0.603(7) 1 d . U P A 1
P2 P 0.2496(2) -0.08313(14) 0.29588(11) 0.0405(5) Uani 1 1 d . U . . .
F21 F 0.4101(5) -0.1216(3) 0.3339(3) 0.0616(13) Uani 1 1 d . U . . .
F22 F 0.0902(5) -0.0451(3) 0.2563(2) 0.0485(10) Uani 1 1 d . U . . .
F23 F 0.2669(6) -0.1839(3) 0.2565(3) 0.0763(15) Uani 1 1 d . U . . .
F24 F 0.1560(6) -0.1216(4) 0.3609(3) 0.0725(14) Uani 1 1 d . U . . .
F25 F 0.2338(6) 0.0169(3) 0.3342(3) 0.0582(12) Uani 1 1 d . U . . .
F26 F 0.3382(6) -0.0468(4) 0.2278(3) 0.0691(14) Uani 1 1 d . U . . .
S2S S 0.3344(11) 0.5820(5) 0.3989(6) 0.0736(10) Uani 0.756(9) 1 d . U P B 1
O2S O 0.4759(10) 0.5120(7) 0.3815(5) 0.0736(10) Uani 0.756(9) 1 d . U P B 1
C3S C 0.2465(19) 0.5299(13) 0.4735(7) 0.0736(10) Uani 0.756(9) 1 d . U P B 1
H3SA H 0.2202 0.4697 0.4576 0.110 Uiso 0.756(9) 1 calc R . P B 1
H3SB H 0.1524 0.5742 0.4905 0.110 Uiso 0.756(9) 1 calc R . P B 1
H3SC H 0.3184 0.5169 0.5135 0.110 Uiso 0.756(9) 1 calc R . P B 1
C4S C 0.3713(18) 0.6791(12) 0.4410(7) 0.0736(10) Uani 0.756(9) 1 d . U P B 1
H4SA H 0.4243 0.6596 0.4864 0.110 Uiso 0.756(9) 1 calc R . P B 1
H4SB H 0.2740 0.7240 0.4523 0.110 Uiso 0.756(9) 1 calc R . P B 1
H4SC H 0.4371 0.7103 0.4087 0.110 Uiso 0.756(9) 1 calc R . P B 1
S1S S -0.2557(3) 0.0772(2) 0.3725(3) 0.0459(14) Uani 0.83(4) 1 d D U P C 1
O1S O -0.2665(6) 0.1827(4) 0.3569(3) 0.0527(14) Uani 1 1 d D U . . .
C2S C -0.4362(12) 0.0600(8) 0.3981(9) 0.109(4) Uani 1 1 d . U . . .
H2SA H -0.4738 0.0984 0.4418 0.163 Uiso 0.83(4) 1 calc R . P C 1
H2SB H -0.4316 -0.0079 0.4090 0.163 Uiso 0.83(4) 1 calc R . P C 1
H2SC H -0.5066 0.0797 0.3581 0.163 Uiso 0.83(4) 1 calc R . P C 1
H2SD H -0.5271 0.1117 0.4050 0.163 Uiso 0.17(4) 1 calc R . P C 2
H2SE H -0.4377 0.0113 0.4360 0.163 Uiso 0.17(4) 1 calc R . P C 2
H2SF H -0.4377 0.0309 0.3497 0.163 Uiso 0.17(4) 1 calc R . P C 2
C1S C -0.1496(19) 0.0515(10) 0.4503(9) 0.134(6) Uani 1 1 d . U . . .
H1SA H -0.0465 0.0654 0.4413 0.201 Uiso 0.83(4) 1 calc R . P C 1
H1SB H -0.1404 -0.0165 0.4625 0.201 Uiso 0.83(4) 1 calc R . P C 1
H1SC H -0.2018 0.0909 0.4911 0.201 Uiso 0.83(4) 1 calc R . P C 1
H1SD H -0.0594 0.0263 0.4183 0.201 Uiso 0.17(4) 1 calc R . P C 2
H1SE H -0.1815 -0.0015 0.4771 0.201 Uiso 0.17(4) 1 calc R . P C 2
H1SF H -0.1230 0.0971 0.4851 0.201 Uiso 0.17(4) 1 calc R . P C 2
S1T S -0.283(7) 0.103(6) 0.404(5) 0.11(2) Uani 0.17(4) 1 d . U P C 2
S2T S 0.322(3) 0.5640(18) 0.4018(18) 0.0736(10) Uani 0.244(9) 1 d . U P B 2
O2T O 0.360(3) 0.587(2) 0.3261(14) 0.0736(10) Uani 0.244(9) 1 d . U P B 2
C3T C 0.254(6) 0.521(4) 0.448(2) 0.0736(10) Uani 0.244(9) 1 d . U P B 2
H2TA H 0.1966 0.4798 0.4224 0.110 Uiso 0.244(9) 1 calc R . P B 2
H2TB H 0.1823 0.5679 0.4778 0.110 Uiso 0.244(9) 1 calc R . P B 2
H2TC H 0.3297 0.4819 0.4789 0.110 Uiso 0.244(9) 1 calc R . P B 2
C4T C 0.365(6) 0.679(4) 0.470(2) 0.0736(10) Uani 0.244(9) 1 d . U P B 2
H4TA H 0.4708 0.6626 0.4876 0.110 Uiso 0.244(9) 1 calc R . P B 2
H4TB H 0.2919 0.6878 0.5124 0.110 Uiso 0.244(9) 1 calc R . P B 2
H4TC H 0.3524 0.7384 0.4419 0.110 Uiso 0.244(9) 1 calc R . P B 2
F11A F 0.131(2) 0.3501(11) 0.5575(8) 0.062(3) Uani 0.397(7) 1 d . U P A 2
F14A F 0.0233(17) 0.2767(11) 0.4692(7) 0.069(3) Uani 0.397(7) 1 d . U P A 2
F15A F 0.267(2) 0.2889(10) 0.4535(7) 0.066(3) Uani 0.397(7) 1 d . U P A 2
F16A F 0.3108(19) 0.2137(12) 0.5649(9) 0.065(3) Uani 0.397(7) 1 d . U P A 2
F12A F 0.223(2) 0.1497(16) 0.4742(13) 0.052(3) Uani 0.397(7) 1 d . U P A 2
F13A F 0.0667(18) 0.2044(11) 0.5736(7) 0.065(3) Uani 0.397(7) 1 d . U P A 2

loop_
_atom_site_aniso_label
_atom_site_aniso_U_11
_atom_site_aniso_U_22
_atom_site_aniso_U_33
_atom_site_aniso_U_23
_atom_site_aniso_U_13
_atom_site_aniso_U_12
Pd1 0.0145(3) 0.0315(3) 0.0284(3) -0.0033(2) 0.00158(19) -0.00447(19)
Cl1 0.0183(8) 0.0566(11) 0.0384(9) -0.0115(8) -0.0034(7) -0.0071(7)
Cl2 0.0195(8) 0.0576(11) 0.0404(10) -0.0010(8) 0.0064(7) -0.0082(7)
N1 0.043(3) 0.037(3) 0.015(2) -0.006(2) 0.005(2) -0.014(2)
N2 0.023(2) 0.042(3) 0.017(2) -0.006(2) -0.0019(19) -0.003(2)
N3 0.016(2) 0.028(3) 0.028(2) -0.002(2) 0.0007(18) -0.0054(19)
N4 0.017(2) 0.027(3) 0.024(2) 0.000(2) 0.0040(18) -0.0030(19)
C1 0.047(4) 0.044(3) 0.033(4) 0.001(3) -0.008(3) -0.021(3)
C2 0.030(3) 0.036(3) 0.039(4) -0.005(3) 0.007(3) -0.007(2)
C3 0.039(4) 0.048(3) 0.036(4) 0.001(3) -0.007(3) -0.016(3)
C4 0.030(3) 0.038(3) 0.047(4) -0.003(3) 0.007(3) -0.010(2)
C5 0.033(3) 0.042(3) 0.018(3) -0.009(2) 0.004(2) -0.010(2)
C6 0.029(3) 0.045(3) 0.022(3) -0.006(2) 0.002(2) -0.010(2)
C7 0.035(3) 0.046(3) 0.047(4) -0.014(3) 0.006(3) -0.012(3)
C8 0.023(3) 0.043(3) 0.033(4) 0.002(3) 0.006(3) 0.000(2)
C9 0.020(3) 0.047(3) 0.047(4) -0.014(3) 0.003(3) -0.008(2)
C10 0.029(3) 0.045(3) 0.025(3) 0.004(3) 0.003(3) -0.002(2)
C11 0.027(3) 0.042(3) 0.021(3) -0.003(2) -0.001(2) -0.001(3)
C12 0.025(3) 0.032(3) 0.019(3) -0.001(2) -0.002(2) -0.001(2)
C13 0.027(3) 0.031(3) 0.023(3) -0.001(2) -0.004(2) -0.002(2)
C14 0.026(3) 0.041(4) 0.021(3) 0.000(2) 0.000(2) -0.002(3)
C15 0.023(3) 0.043(4) 0.020(3) -0.002(2) 0.000(2) -0.008(3)
C16 0.019(3) 0.027(3) 0.022(3) 0.001(2) -0.0006(19) -0.009(2)
C17 0.021(3) 0.028(3) 0.027(3) 0.000(2) 0.002(2) -0.004(2)
C18 0.019(3) 0.039(4) 0.028(3) -0.001(3) 0.000(2) -0.007(3)
C19 0.024(3) 0.031(3) 0.026(3) 0.001(2) 0.006(2) -0.005(3)
C20 0.030(3) 0.035(4) 0.022(3) -0.001(3) -0.003(2) -0.007(3)
C21 0.033(3) 0.023(3) 0.021(3) -0.004(2) 0.006(2) -0.005(2)
C22 0.047(4) 0.036(3) 0.020(3) -0.005(2) 0.004(3) -0.013(3)
P1 0.0685(13) 0.0522(12) 0.0227(9) 0.0007(8) -0.0013(9) -0.0021(10)
F11 0.089(5) 0.068(4) 0.033(4) 0.004(3) -0.006(3) 0.006(4)
F14 0.071(3) 0.082(4) 0.048(3) 0.007(3) -0.007(3) -0.007(3)
F15 0.082(5) 0.067(3) 0.028(3) -0.006(3) -0.001(3) -0.015(4)
F16 0.084(4) 0.090(5) 0.045(4) -0.002(3) 0.014(3) -0.004(3)
F12 0.092(4) 0.059(3) 0.030(3) 0.000(3) -0.010(3) 0.002(3)
F13 0.091(6) 0.061(4) 0.037(3) -0.002(3) -0.008(4) -0.005(4)
P2 0.0352(10) 0.0402(11) 0.0453(11) -0.0022(9) 0.0016(8) -0.0060(8)
F21 0.045(2) 0.056(3) 0.082(3) -0.002(2) -0.012(2) -0.002(2)
F22 0.042(2) 0.048(2) 0.058(3) 0.002(2) -0.0125(19) -0.0131(18)
F23 0.069(3) 0.049(3) 0.110(4) -0.020(3) -0.007(3) -0.007(2)
F24 0.056(3) 0.082(3) 0.073(3) 0.026(3) 0.007(2) -0.002(2)
F25 0.061(3) 0.052(3) 0.059(3) -0.010(2) -0.018(2) -0.004(2)
F26 0.059(3) 0.081(3) 0.065(3) 0.005(2) 0.018(2) -0.013(3)
S2S 0.0693(16) 0.094(2) 0.0590(14) -0.0137(19) 0.0116(13) -0.0212(16)
O2S 0.0693(16) 0.094(2) 0.0590(14) -0.0137(19) 0.0116(13) -0.0212(16)
C3S 0.0693(16) 0.094(2) 0.0590(14) -0.0137(19) 0.0116(13) -0.0212(16)
C4S 0.0693(16) 0.094(2) 0.0590(14) -0.0137(19) 0.0116(13) -0.0212(16)
S1S 0.037(2) 0.0622(18) 0.041(2) -0.0142(19) 0.0037(12) -0.0161(14)
O1S 0.042(3) 0.072(3) 0.051(3) 0.016(3) -0.008(2) -0.026(3)
C2S 0.060(5) 0.075(7) 0.194(13) -0.014(8) 0.030(6) -0.026(5)
C1S 0.182(11) 0.097(9) 0.147(10) 0.049(8) -0.096(10) -0.070(8)
S1T 0.100(14) 0.13(3) 0.11(4) 0.08(3) -0.03(2) -0.071(19)
S2T 0.0693(16) 0.094(2) 0.0590(14) -0.0137(19) 0.0116(13) -0.0212(16)
O2T 0.0693(16) 0.094(2) 0.0590(14) -0.0137(19) 0.0116(13) -0.0212(16)
C3T 0.0693(16) 0.094(2) 0.0590(14) -0.0137(19) 0.0116(13) -0.0212(16)
C4T 0.0693(16) 0.094(2) 0.0590(14) -0.0137(19) 0.0116(13) -0.0212(16)
F11A 0.086(5) 0.058(4) 0.031(4) 0.003(4) -0.003(5) 0.008(5)
F14A 0.076(5) 0.079(5) 0.042(4) -0.007(4) -0.005(4) 0.010(4)
F15A 0.091(6) 0.073(5) 0.035(5) 0.001(4) 0.010(5) -0.019(5)
F16A 0.074(5) 0.078(5) 0.041(5) 0.000(4) -0.003(4) -0.010(4)
F12A 0.061(7) 0.054(6) 0.029(5) -0.008(4) 0.004(6) 0.013(6)
F13A 0.085(5) 0.065(5) 0.044(5) -0.007(5) 0.006(5) -0.014(5)

loop_
_atom_type_symbol
_atom_type_description
_atom_type_scat_dispersion_real
_atom_type_scat_dispersion_imag
_atom_type_scat_source
C C 0.0033 0.0016 'International Tables Vol C Tables 4.2.6.8 and 6.1.1.4'
H H 0.0000 0.0000 'International Tables Vol C Tables 4.2.6.8 and 6.1.1.4'
Cl Cl 0.1484 0.1585 'International Tables Vol C Tables 4.2.6.8 and 6.1.1.4'
F F 0.0171 0.0103 'International Tables Vol C Tables 4.2.6.8 and 6.1.1.4'
N N 0.0061 0.0033 'International Tables Vol C Tables 4.2.6.8 and 6.1.1.4'
O O 0.0106 0.0060 'International Tables Vol C Tables 4.2.6.8 and 6.1.1.4'
P P 0.1023 0.0942 'International Tables Vol C Tables 4.2.6.8 and 6.1.1.4'
Pd Pd -0.9988 1.0072 'International Tables Vol C Tables 4.2.6.8 and 6.1.1.4'
S S 0.1246 0.1234 'International Tables Vol C Tables 4.2.6.8 and 6.1.1.4'

loop_
_geom_angle_atom_site_label_1
_geom_angle_atom_site_label_2
_geom_angle_atom_site_label_3
_geom_angle
_geom_angle_site_symmetry_1
_geom_angle_site_symmetry_3
Cl2 Pd1 Cl1 91.20(6) . .
N3 Pd1 Cl1 93.98(15) . .
N3 Pd1 Cl2 174.33(15) . .
N3 Pd1 N4 81.03(19) . .
N4 Pd1 Cl1 174.51(14) . .
N4 Pd1 Cl2 93.88(14) . .
C1 N1 C22 119.1(6) . .
C2 N1 C1 120.2(6) . .
C2 N1 C22 120.4(6) . .
C9 N2 C11 118.3(5) . .
C10 N2 C9 121.5(6) . .
C10 N2 C11 120.0(6) . .
C13 N3 Pd1 125.7(4) . .
C13 N3 C16 119.5(5) . .
C16 N3 Pd1 114.6(4) . .
C17 N4 Pd1 114.1(4) . .
C19 N4 Pd1 126.9(4) . .
C19 N4 C17 119.0(5) . .
N1 C1 H1 119.2 . .
N1 C1 C3 121.6(7) . .
C3 C1 H1 119.2 . .
N1 C2 H2 119.7 . .
N1 C2 C4 120.7(7) . .
C4 C2 H2 119.7 . .
C1 C3 H3 120.3 . .
C1 C3 C5 119.4(7) . .
C5 C3 H3 120.3 . .
C2 C4 H4 119.9 . .
C2 C4 C5 120.2(7) . .
C5 C4 H4 119.9 . .
C3 C5 C4 117.8(6) . .
C3 C5 C6 121.1(6) . .
C4 C5 C6 121.1(6) . .
C7 C6 C5 119.2(6) . .
C8 C6 C5 122.6(6) . .
C8 C6 C7 118.1(7) . .
C6 C7 H7 120.3 . .
C9 C7 C6 119.4(7) . .
C9 C7 H7 120.3 . .
C6 C8 H8 119.8 . .
C10 C8 C6 120.4(6) . .
C10 C8 H8 119.8 . .
N2 C9 C7 120.5(6) . .
N2 C9 H9 119.7 . .
C7 C9 H9 119.7 . .
N2 C10 C8 120.0(6) . .
N2 C10 H10 120.0 . .
C8 C10 H10 120.0 . .
N2 C11 H11A 110.1 . .
N2 C11 H11B 110.1 . .
N2 C11 C12 108.0(5) . .
H11A C11 H11B 108.4 . .
C12 C11 H11A 110.1 . .
C12 C11 H11B 110.1 . .
C13 C12 C11 119.7(6) . .
C13 C12 C14 119.5(6) . .
C14 C12 C11 120.7(6) . .
N3 C13 C12 121.7(6) . .
N3 C13 H13 119.1 . .
C12 C13 H13 119.1 . .
C12 C14 H14 120.6 . .
C12 C14 C15 118.8(6) . .
C15 C14 H14 120.6 . .
C14 C15 H15 120.6 . .
C16 C15 C14 118.8(6) . .
C16 C15 H15 120.6 . .
N3 C16 C15 121.4(5) . .
N3 C16 C17 115.3(5) . .
C15 C16 C17 123.3(5) . .
N4 C17 C16 114.8(5) . .
N4 C17 C18 121.2(6) . .
C18 C17 C16 123.9(5) . .
C17 C18 H18 120.2 . .
C17 C18 C20 119.5(6) . 2_565
C20 C18 H18 120.2 2_565 .
N4 C19 H19 118.8 . .
N4 C19 C21 122.5(5) . 2_565
C21 C19 H19 118.8 2_565 .
C18 C20 H20 120.2 2_565 .
C18 C20 C21 119.6(6) 2_565 .
C21 C20 H20 120.2 . .
C19 C21 C20 118.1(6) 2_565 .
C19 C21 C22 119.8(6) 2_565 .
C20 C21 C22 121.9(6) . .
N1 C22 C21 108.2(5) . .
N1 C22 H22A 110.1 . .
N1 C22 H22B 110.1 . .
C21 C22 H22A 110.1 . .
C21 C22 H22B 110.1 . .
H22A C22 H22B 108.4 . .
F11 P1 F15 85.6(5) . .
F11 P1 F16 90.7(5) . .
F14 P1 F11 91.3(5) . .
F14 P1 F15 91.9(5) . .
F14 P1 F16 173.9(6) . .
F14 P1 F12 91.8(5) . .
F14 P1 F13 94.9(7) . .
F15 P1 F16 82.5(5) . .
F12 P1 F11 174.4(6) . .
F12 P1 F15 89.6(5) . .
F12 P1 F16 85.8(5) . .
F13 P1 F11 91.2(7) . .
F13 P1 F15 172.5(6) . .
F13 P1 F16 90.8(7) . .
F13 P1 F12 93.2(7) . .
F11A P1 F14A 89.7(7) . .
F11A P1 F12A 176.4(9) . .
F11A P1 F13A 91.1(8) . .
F15A P1 F11A 95.6(8) . .
F15A P1 F14A 86.9(8) . .
F15A P1 F12A 83.8(10) . .
F15A P1 F13A 167.4(8) . .
F16A P1 F11A 96.7(9) . .
F16A P1 F14A 170.1(9) . .
F16A P1 F15A 100.0(9) . .
F16A P1 F12A 87.0(10) . .
F16A P1 F13A 89.8(8) . .
F12A P1 F14A 86.7(8) . .
F13A P1 F14A 82.5(8) . .
F13A P1 F12A 88.8(10) . .
F21 P2 F22 178.9(3) . .
F23 P2 F21 89.1(3) . .
F23 P2 F22 90.2(3) . .
F24 P2 F21 91.8(3) . .
F24 P2 F22 89.0(3) . .
F24 P2 F23 88.9(3) . .
F24 P2 F26 177.0(3) . .
F25 P2 F21 90.7(3) . .
F25 P2 F22 89.9(2) . .
F25 P2 F23 179.4(3) . .
F25 P2 F24 91.7(3) . .
F25 P2 F26 90.4(3) . .
F26 P2 F21 90.3(3) . .
F26 P2 F22 88.9(3) . .
F26 P2 F23 89.0(3) . .
O2S S2S C3S 104.2(8) . .
O2S S2S C4S 111.7(8) . .
C4S S2S C3S 99.6(8) . .
S2S C3S H3SA 109.5 . .
S2S C3S H3SB 109.5 . .
S2S C3S H3SC 109.5 . .
H3SA C3S H3SB 109.5 . .
H3SA C3S H3SC 109.5 . .
H3SB C3S H3SC 109.5 . .
S2S C4S H4SA 109.5 . .
S2S C4S H4SB 109.5 . .
S2S C4S H4SC 109.5 . .
H4SA C4S H4SB 109.5 . .
H4SA C4S H4SC 109.5 . .
H4SB C4S H4SC 109.5 . .
O1S S1S C2S 108.2(5) . .
O1S S1S C1S 106.8(5) . .
C2S S1S C1S 104.6(9) . .
S1S C2S H2SA 109.5 . .
S1S C2S H2SB 109.5 . .
S1S C2S H2SC 109.5 . .
H2SA C2S H2SB 109.5 . .
H2SA C2S H2SC 109.5 . .
H2SB C2S H2SC 109.5 . .
H2SD C2S H2SE 109.5 . .
H2SD C2S H2SF 109.5 . .
H2SE C2S H2SF 109.5 . .
S1T C2S H2SD 109.5 . .
S1T C2S H2SE 109.5 . .
S1T C2S H2SF 109.5 . .
S1S C1S H1SA 109.5 . .
S1S C1S H1SB 109.5 . .
S1S C1S H1SC 109.5 . .
H1SA C1S H1SB 109.5 . .
H1SA C1S H1SC 109.5 . .
H1SB C1S H1SC 109.5 . .
H1SD C1S H1SE 109.5 . .
H1SD C1S H1SF 109.5 . .
H1SE C1S H1SF 109.5 . .
S1T C1S H1SD 109.5 . .
S1T C1S H1SE 109.5 . .
S1T C1S H1SF 109.5 . .
O1S S1T C2S 118.0(17) . .
O1S S1T C1S 121.3(17) . .
C1S S1T C2S 120.2(17) . .
O2T S2T C4T 108(2) . .
C3T S2T O2T 151(3) . .
C3T S2T C4T 99(3) . .
S2T C3T H2TA 109.5 . .
S2T C3T H2TB 109.5 . .
S2T C3T H2TC 109.5 . .
H2TA C3T H2TB 109.5 . .
H2TA C3T H2TC 109.5 . .
H2TB C3T H2TC 109.5 . .
S2T C4T H4TA 109.5 . .
S2T C4T H4TB 109.5 . .
S2T C4T H4TC 109.5 . .
H4TA C4T H4TB 109.5 . .
H4TA C4T H4TC 109.5 . .
H4TB C4T H4TC 109.5 . .

loop_
_geom_bond_atom_site_label_1
_geom_bond_atom_site_label_2
_geom_bond_distance
_geom_bond_site_symmetry_2
Pd1 Cl1 2.2818(16) .
Pd1 Cl2 2.2798(16) .
Pd1 N3 2.016(5) .
Pd1 N4 2.021(5) .
N1 C1 1.342(9) .
N1 C2 1.330(9) .
N1 C22 1.480(9) .
N2 C9 1.342(9) .
N2 C10 1.341(8) .
N2 C11 1.496(8) .
N3 C13 1.342(8) .
N3 C16 1.345(8) .
N4 C17 1.359(8) .
N4 C19 1.330(8) .
C1 H1 0.9500 .
C1 C3 1.357(10) .
C2 H2 0.9500 .
C2 C4 1.356(10) .
C3 H3 0.9500 .
C3 C5 1.376(10) .
C4 H4 0.9500 .
C4 C5 1.400(10) .
C5 C6 1.495(10) .
C6 C7 1.405(10) .
C6 C8 1.382(9) .
C7 H7 0.9500 .
C7 C9 1.369(10) .
C8 H8 0.9500 .
C8 C10 1.371(10) .
C9 H9 0.9500 .
C10 H10 0.9500 .
C11 H11A 0.9900 .
C11 H11B 0.9900 .
C11 C12 1.512(8) .
C12 C13 1.365(9) .
C12 C14 1.373(9) .
C13 H13 0.9500 .
C14 H14 0.9500 .
C14 C15 1.400(9) .
C15 H15 0.9500 .
C15 C16 1.370(9) .
C16 C17 1.477(8) .
C17 C18 1.366(9) .
C18 H18 0.9500 .
C18 C20 1.372(9) 2_565
C19 H19 0.9500 .
C19 C21 1.377(9) 2_565
C20 C18 1.372(9) 2_565
C20 H20 0.9500 .
C20 C21 1.386(9) .
C21 C19 1.377(9) 2_565
C21 C22 1.511(8) .
C22 H22A 0.9900 .
C22 H22B 0.9900 .
P1 F11 1.612(9) .
P1 F14 1.494(10) .
P1 F15 1.614(10) .
P1 F16 1.649(10) .
P1 F12 1.583(8) .
P1 F13 1.559(17) .
P1 F11A 1.553(15) .
P1 F14A 1.664(14) .
P1 F15A 1.540(13) .
P1 F16A 1.467(16) .
P1 F12A 1.64(2) .
P1 F13A 1.633(14) .
P2 F21 1.599(5) .
P2 F22 1.604(4) .
P2 F23 1.587(5) .
P2 F24 1.581(5) .
P2 F25 1.570(5) .
P2 F26 1.585(5) .
S2S O2S 1.462(13) .
S2S C3S 1.776(18) .
S2S C4S 1.681(18) .
C3S H3SA 0.9800 .
C3S H3SB 0.9800 .
C3S H3SC 0.9800 .
C4S H4SA 0.9800 .
C4S H4SB 0.9800 .
C4S H4SC 0.9800 .
S1S O1S 1.512(6) .
S1S C2S 1.712(11) .
S1S C1S 1.729(13) .
O1S S1T 1.45(2) .
C2S H2SA 0.9800 .
C2S H2SB 0.9800 .
C2S H2SC 0.9800 .
C2S H2SD 0.9800 .
C2S H2SE 0.9800 .
C2S H2SF 0.9800 .
C2S S1T 1.60(3) .
C1S H1SA 0.9800 .
C1S H1SB 0.9800 .
C1S H1SC 0.9800 .
C1S H1SD 0.9800 .
C1S H1SE 0.9800 .
C1S H1SF 0.9800 .
C1S S1T 1.54(3) .
S2T O2T 1.46(4) .
S2T C3T 1.24(6) .
S2T C4T 2.17(6) .
C3T H2TA 0.9800 .
C3T H2TB 0.9800 .
C3T H2TC 0.9800 .
C4T H4TA 0.9800 .
C4T H4TB 0.9800 .
C4T H4TC 0.9800 .

loop_
_geom_torsion_atom_site_label_1
_geom_torsion_atom_site_label_2
_geom_torsion_atom_site_label_3
_geom_torsion_atom_site_label_4
_geom_torsion
_geom_torsion_site_symmetry_1
_geom_torsion_site_symmetry_4
Pd1 N3 C13 C12 175.5(4) . .
Pd1 N3 C16 C15 -179.1(5) . .
Pd1 N3 C16 C17 -1.0(7) . .
Pd1 N4 C17 C16 4.6(7) . .
Pd1 N4 C17 C18 -176.7(5) . .
Pd1 N4 C19 C21 178.6(4) . 2_565
N1 C1 C3 C5 -1.2(11) . .
N1 C2 C4 C5 -1.6(10) . .
N2 C11 C12 C13 96.5(7) . .
N2 C11 C12 C14 -80.8(7) . .
N3 C16 C17 N4 -2.4(8) . .
N3 C16 C17 C18 179.0(6) . .
N4 C17 C18 C20 -1.5(9) . 2_565
C1 N1 C2 C4 -1.5(10) . .
C1 N1 C22 C21 85.0(7) . .
C1 C3 C5 C4 -1.8(10) . .
C1 C3 C5 C6 176.6(6) . .
C2 N1 C1 C3 2.9(10) . .
C2 N1 C22 C21 -88.5(7) . .
C2 C4 C5 C3 3.2(10) . .
C2 C4 C5 C6 -175.2(6) . .
C3 C5 C6 C7 -27.1(9) . .
C3 C5 C6 C8 155.9(7) . .
C4 C5 C6 C7 151.3(7) . .
C4 C5 C6 C8 -25.7(9) . .
C5 C6 C7 C9 -176.2(6) . .
C5 C6 C8 C10 175.1(6) . .
C6 C7 C9 N2 1.6(11) . .
C6 C8 C10 N2 0.4(10) . .
C7 C6 C8 C10 -2.0(10) . .
C8 C6 C7 C9 1.0(10) . .
C9 N2 C10 C8 2.2(9) . .
C9 N2 C11 C12 -74.5(7) . .
C10 N2 C9 C7 -3.3(10) . .
C10 N2 C11 C12 101.9(6) . .
C11 N2 C9 C7 173.0(6) . .
C11 N2 C10 C8 -174.0(6) . .
C11 C12 C13 N3 -175.3(6) . .
C11 C12 C14 C15 175.5(6) . .
C12 C14 C15 C16 -1.1(10) . .
C13 N3 C16 C15 -3.8(9) . .
C13 N3 C16 C17 174.3(5) . .
C13 C12 C14 C15 -1.9(10) . .
C14 C12 C13 N3 2.1(10) . .
C14 C15 C16 N3 4.0(9) . .
C14 C15 C16 C17 -174.0(6) . .
C15 C16 C17 N4 175.7(6) . .
C15 C16 C17 C18 -3.0(10) . .
C16 N3 C13 C12 0.7(9) . .
C16 C17 C18 C20 177.0(6) . 2_565
C17 N4 C19 C21 0.6(9) . 2_565
C18 C20 C21 C19 -2.5(9) 2_565 2_565
C18 C20 C21 C22 173.9(6) 2_565 .
C19 N4 C17 C16 -177.2(5) . .
C19 N4 C17 C18 1.5(9) . .
C19 C21 C22 N1 92.8(7) 2_565 .
C20 C21 C22 N1 -83.5(7) . .
C22 N1 C1 C3 -170.6(6) . .
C22 N1 C2 C4 172.0(6) . .
S1S O1S S1T C2S -83(8) . .
S1S O1S S1T C1S 90(10) . .
S1S C2S S1T O1S 79(7) . .
S1S C2S S1T C1S -93(11) . .
S1S C1S S1T O1S -83(8) . .
S1S C1S S1T C2S 89(10) . .
O1S S1S C2S S1T -61(3) . .
O1S S1S C1S S1T 58(2) . .
C2S S1S O1S S1T 59(2) . .
C2S S1S C1S S1T -57(2) . .
C1S S1S O1S S1T -53(3) . .
C1S S1S C2S S1T 53(3) . .

loop_
_smtbx_masks_void_nr
_smtbx_masks_void_average_x
_smtbx_masks_void_average_y
_smtbx_masks_void_average_z
_smtbx_masks_void_volume
_smtbx_masks_void_count_electrons
1 -0.072 0.500 0.000 563.0 269.8
